data_7036196
loop_
_publ_author_name
'Kimani, Martin M.'
'Watts, David'
'Graham, Leigh A.'
'Rabinovich, Daniel'
'Yap, Glenn P. A.'
'Brumaghim, Julia L.'

_publ_section_title
;
 Dinuclear copper(i) complexes with N-heterocyclic thione and selone
 ligands: synthesis, characterization, and electrochemical studies.
;
_journal_issue 37
_journal_name_full 'Dalton transactions (Cambridge, England : 2003)'
_journal_page_first 16313
_journal_page_last 16324
_journal_paper_doi 10.1039/c5dt02232k
_journal_volume 44
_journal_year 2015
_chemical_formula_moiety 'C28 H40 Cu2 N12 S2 Se4, 2(B F4)'
_chemical_formula_sum 'C28 H40 B2 Cu2 F8 N12 S2 Se4'
_chemical_formula_weight 1225.38
_chemical_name_systematic '[(dmit)Cu(\m-BsemMe)2Cu(dmit)](BF4)2'
_chemical_properties_physical 'air-sensitive, moisture-sensitive'
_space_group_IT_number 2
_symmetry_cell_setting triclinic
_symmetry_Int_Tables_number 2
_symmetry_space_group_name_Hall '-P 1'
_symmetry_space_group_name_H-M 'P -1'
_atom_sites_solution_hydrogens geom
_atom_sites_solution_primary direct
_atom_sites_solution_secondary difmap
_audit_creation_method SHELXL-97
_audit_update_record
;
2015-06-08 deposited with the CCDC.
2015-08-18 downloaded from the CCDC.
;
_cell_angle_alpha 65.68(3)
_cell_angle_beta 84.17(3)
_cell_angle_gamma 77.75(3)
_cell_formula_units_Z 1
_cell_length_a 8.1987(16)
_cell_length_b 11.198(2)
_cell_length_c 12.935(3)
_cell_measurement_reflns_used 8161
_cell_measurement_temperature 173.15
_cell_measurement_theta_max 26.35
_cell_measurement_theta_min 2.95
_cell_volume 1057.4(5)
_computing_cell_refinement 'CrystalClear (Rigaku/MSC,2006)'
_computing_data_collection 'CrystalClear (Rigaku/MSC,2006)'
_computing_data_reduction 'CrystalClear (Rigaku/MSC,2006)'
_computing_molecular_graphics 'SHELXTL 6.10 (Sheldrick,2008)'
_computing_publication_material 'SHELXTL 6.10 (Sheldrick,2008)'
_computing_structure_refinement 'SHELXTL 6.10 (Sheldrick,2008)'
_computing_structure_solution 'SHELXTL 6.10 (Sheldrick,2008)'
_diffrn_ambient_temperature 173.15
_diffrn_detector_area_resol_mean 14.6306
_diffrn_measured_fraction_theta_full 0.979
_diffrn_measured_fraction_theta_max 0.979
_diffrn_measurement_device_type 'Rigaku, AFC8S diffractometer'
_diffrn_measurement_method dtprofit.ref
_diffrn_radiation_monochromator graphite
_diffrn_radiation_probe x-ray
_diffrn_radiation_type MoK\a
_diffrn_radiation_wavelength 0.71073
_diffrn_reflns_av_R_equivalents 0.0347
_diffrn_reflns_av_sigmaI/netI 0.0591
_diffrn_reflns_limit_h_max 10
_diffrn_reflns_limit_h_min -10
_diffrn_reflns_limit_k_max 13
_diffrn_reflns_limit_k_min -13
_diffrn_reflns_limit_l_max 16
_diffrn_reflns_limit_l_min -14
_diffrn_reflns_number 8161
_diffrn_reflns_theta_full 26.35
_diffrn_reflns_theta_max 26.35
_diffrn_reflns_theta_min 2.95
_diffrn_source 'fine-focus sealed tube'
_diffrn_standards_decay_% 0
_diffrn_standards_interval_count 0
_diffrn_standards_interval_time 0
_diffrn_standards_number 0
_exptl_absorpt_coefficient_mu 4.622
_exptl_absorpt_correction_T_max 0.542
_exptl_absorpt_correction_T_min 0.436
_exptl_absorpt_correction_type multi-scan
_exptl_absorpt_process_details 'REQAB, CrystalClear'
_exptl_crystal_colour colorless
_exptl_crystal_density_diffrn 1.924
_exptl_crystal_density_method 'not measured'
_exptl_crystal_description prism
_exptl_crystal_F_000 600
_exptl_crystal_recrystallization_method 'Re-crystallisation from solvent: acetonitrile/diethyl ether'
_exptl_crystal_size_max 0.34
_exptl_crystal_size_mid 0.24
_exptl_crystal_size_min 0.2
_refine_diff_density_max 1.097
_refine_diff_density_min -0.778
_refine_diff_density_rms 0.135
_refine_ls_extinction_method none
_refine_ls_goodness_of_fit_ref 1.100
_refine_ls_hydrogen_treatment constr
_refine_ls_matrix_type full
_refine_ls_number_parameters 266
_refine_ls_number_reflns 4221
_refine_ls_number_restraints 0
_refine_ls_restrained_S_all 1.100
_refine_ls_R_factor_all 0.0658
_refine_ls_R_factor_gt 0.0455
_refine_ls_shift/su_max 0.001
_refine_ls_shift/su_mean 0.000
_refine_ls_structure_factor_coef Fsqd
_refine_ls_weighting_details 'calc w=1/[\s^2^(Fo^2^)+(0.0518P)^2^+0.4105P] where P=(Fo^2^+2Fc^2^)/3'
_refine_ls_weighting_scheme calc
_refine_ls_wR_factor_gt 0.1049
_refine_ls_wR_factor_ref 0.1182
_reflns_number_gt 3164
_reflns_number_total 4221
_reflns_threshold_expression >2sigma(I)
_cod_data_source_file c5dt02232k2.cif
_cod_data_source_block dimsecumbise2
_cod_depositor_comments 'Adding full bibliography for 7036192--7036198.cif.'
_cod_original_cell_volume 1057.5(4)
_cod_database_code 7036196

loop_
_symmetry_equiv_pos_as_xyz
'x, y, z'
'-x, -y, -z'

loop_
_atom_site_label
_atom_site_type_symbol
_atom_site_fract_x
_atom_site_fract_y
_atom_site_fract_z
_atom_site_U_iso_or_equiv
_atom_site_adp_type
_atom_site_occupancy
_atom_site_symmetry_multiplicity
_atom_site_calc_flag
_atom_site_refinement_flags
Cu1 Cu 0.08354(8) 0.88101(6) 0.07453(6) 0.02733(18) Uani 1 1 d .
Se1 Se 0.18069(6) 1.10019(5) 0.01686(4) 0.02352(15) Uani 1 1 d .
Se2 Se 0.32691(7) 0.72322(6) 0.05861(5) 0.02888(16) Uani 1 1 d .
S1 S -0.03430(19) 0.83432(13) 0.25680(12) 0.0300(3) Uani 1 1 d .
N1 N 0.1536(5) 0.5836(5) 0.3599(4) 0.0258(10) Uani 1 1 d .
N2 N -0.1007(5) 0.5830(4) 0.3295(4) 0.0206(9) Uani 1 1 d .
N3 N 0.0380(5) 1.1248(4) 0.2252(4) 0.0231(9) Uani 1 1 d .
N4 N 0.3026(5) 1.0473(4) 0.2354(4) 0.0248(9) Uani 1 1 d .
N5 N 0.2623(5) 0.5012(4) 0.0232(4) 0.0255(10) Uani 1 1 d .
N6 N 0.1672(5) 0.6887(4) -0.1135(4) 0.0226(9) Uani 1 1 d .
C1 C 0.0067(6) 0.6653(5) 0.3150(4) 0.0208(10) Uani 1 1 d .
C2 C 0.3009(7) 0.6326(7) 0.3685(5) 0.0388(15) Uani 1 1 d .
H2A H 0.2667 0.7126 0.3818 0.058 Uiso 1 1 calc R
H2B H 0.3649 0.6514 0.2991 0.058 Uiso 1 1 calc R
H2C H 0.3679 0.5660 0.4303 0.058 Uiso 1 1 calc R
C3 C 0.1364(7) 0.4525(6) 0.4019(4) 0.0300(13) Uani 1 1 d .
H3A H 0.2188 0.3782 0.4364 0.036 Uiso 1 1 calc R
C4 C -0.0210(7) 0.4515(5) 0.3838(5) 0.0278(12) Uani 1 1 d .
H4A H -0.0684 0.3763 0.4041 0.033 Uiso 1 1 calc R
C5 C -0.2754(6) 0.6289(6) 0.2987(5) 0.0336(13) Uani 1 1 d .
H5A H -0.2844 0.6931 0.2215 0.050 Uiso 1 1 calc R
H5B H -0.3339 0.6694 0.3477 0.050 Uiso 1 1 calc R
H5C H -0.3234 0.5544 0.3066 0.050 Uiso 1 1 calc R
C6 C 0.1711(6) 1.0910(5) 0.1660(5) 0.0230(11) Uani 1 1 d .
C7 C -0.1320(6) 1.1683(5) 0.1869(4) 0.0221(11) Uani 1 1 d .
H7A H -0.2073 1.1504 0.2521 0.027 Uiso 1 1 calc R
H7B H -0.1520 1.1179 0.1454 0.027 Uiso 1 1 calc R
C8 C 0.0855(7) 1.1027(5) 0.3317(5) 0.0273(12) Uani 1 1 d .
H8A H 0.0168 1.1183 0.3883 0.033 Uiso 1 1 calc R
C9 C 0.2495(7) 1.0546(5) 0.3378(5) 0.0284(12) Uani 1 1 d .
H9A H 0.3162 1.0303 0.3999 0.034 Uiso 1 1 calc R
C10 C 0.4725(7) 0.9969(6) 0.2069(5) 0.0327(13) Uani 1 1 d .
H10A H 0.4716 0.9277 0.1816 0.049 Uiso 1 1 calc R
H10B H 0.5408 0.9617 0.2728 0.049 Uiso 1 1 calc R
H10C H 0.5170 1.0683 0.1477 0.049 Uiso 1 1 calc R
C11 C 0.2456(6) 0.6351(5) -0.0132(5) 0.0246(11) Uani 1 1 d .
C12 C 0.3358(7) 0.4015(5) 0.1296(5) 0.0315(13) Uani 1 1 d .
H12A H 0.3904 0.4434 0.1642 0.047 Uiso 1 1 calc R
H12B H 0.4158 0.3339 0.1151 0.047 Uiso 1 1 calc R
H12C H 0.2496 0.3617 0.1798 0.047 Uiso 1 1 calc R
C13 C 0.1934(7) 0.4730(6) -0.0564(5) 0.0309(13) Uani 1 1 d .
H13A H 0.1887 0.3885 -0.0511 0.037 Uiso 1 1 calc R
C14 C 0.1355(7) 0.5880(6) -0.1413(5) 0.0287(12) Uani 1 1 d .
H14A H 0.0841 0.5990 -0.2063 0.034 Uiso 1 1 calc R
B1 B 0.4154(8) 0.7549(7) 0.5872(6) 0.0285(14) Uani 1 1 d .
F1 F 0.2448(4) 0.7761(4) 0.5687(3) 0.0466(10) Uani 1 1 d .
F2 F 0.5053(5) 0.7748(4) 0.4890(3) 0.0542(11) Uani 1 1 d .
F3 F 0.4622(6) 0.6240(5) 0.6602(4) 0.0740(14) Uani 1 1 d .
F4 F 0.4411(6) 0.8363(6) 0.6344(5) 0.093(2) Uani 1 1 d .

loop_
_atom_site_aniso_label
_atom_site_aniso_U_11
_atom_site_aniso_U_22
_atom_site_aniso_U_33
_atom_site_aniso_U_23
_atom_site_aniso_U_13
_atom_site_aniso_U_12
Cu1 0.0336(4) 0.0218(4) 0.0285(4) -0.0123(3) 0.0018(3) -0.0058(3)
Se1 0.0259(3) 0.0214(3) 0.0270(3) -0.0123(2) 0.0033(2) -0.0084(2)
Se2 0.0290(3) 0.0273(3) 0.0349(3) -0.0181(3) -0.0078(2) 0.0003(2)
S1 0.0426(8) 0.0205(7) 0.0287(7) -0.0115(6) 0.0082(6) -0.0099(6)
N1 0.022(2) 0.031(3) 0.026(2) -0.013(2) 0.0010(18) -0.0060(18)
N2 0.018(2) 0.022(2) 0.022(2) -0.0085(18) 0.0025(17) -0.0071(17)
N3 0.021(2) 0.023(2) 0.032(2) -0.017(2) -0.0007(18) -0.0035(17)
N4 0.022(2) 0.021(2) 0.031(2) -0.009(2) -0.0070(19) -0.0025(17)
N5 0.029(2) 0.020(2) 0.026(2) -0.0096(19) 0.0017(19) -0.0017(18)
N6 0.029(2) 0.017(2) 0.026(2) -0.0138(19) 0.0010(19) -0.0044(17)
C1 0.024(3) 0.024(3) 0.017(2) -0.010(2) 0.004(2) -0.009(2)
C2 0.018(3) 0.063(4) 0.036(3) -0.019(3) -0.001(2) -0.011(3)
C3 0.031(3) 0.030(3) 0.021(3) -0.009(2) 0.006(2) 0.004(2)
C4 0.040(3) 0.017(3) 0.027(3) -0.009(2) 0.005(2) -0.006(2)
C5 0.019(3) 0.047(4) 0.039(3) -0.021(3) 0.001(2) -0.008(2)
C6 0.027(3) 0.016(3) 0.031(3) -0.013(2) 0.002(2) -0.008(2)
C7 0.021(3) 0.020(3) 0.026(3) -0.010(2) 0.002(2) -0.005(2)
C8 0.033(3) 0.025(3) 0.025(3) -0.011(2) -0.006(2) -0.002(2)
C9 0.032(3) 0.027(3) 0.028(3) -0.011(2) -0.007(2) -0.007(2)
C10 0.019(3) 0.030(3) 0.044(3) -0.012(3) -0.001(2) -0.001(2)
C11 0.018(3) 0.028(3) 0.032(3) -0.020(2) 0.006(2) 0.000(2)
C12 0.039(3) 0.022(3) 0.029(3) -0.008(2) -0.002(2) 0.001(2)
C13 0.040(3) 0.025(3) 0.035(3) -0.019(3) 0.004(3) -0.008(2)
C14 0.032(3) 0.029(3) 0.035(3) -0.022(3) -0.006(2) -0.004(2)
B1 0.025(3) 0.031(3) 0.034(3) -0.018(3) 0.008(3) -0.007(3)
F1 0.0231(18) 0.058(2) 0.060(3) -0.027(2) 0.0009(17) -0.0053(16)
F2 0.037(2) 0.073(3) 0.043(2) -0.020(2) 0.0115(18) -0.0027(19)
F3 0.061(3) 0.056(3) 0.066(3) 0.013(2) -0.011(2) -0.003(2)
F4 0.068(3) 0.137(5) 0.154(5) -0.126(5) 0.049(3) -0.067(3)

loop_
_atom_type_symbol
_atom_type_description
_atom_type_scat_dispersion_real
_atom_type_scat_dispersion_imag
_atom_type_scat_source
C C 0.0033 0.0016 'International Tables Vol C Tables 4.2.6.8 and 6.1.1.4'
H H 0.0000 0.0000 'International Tables Vol C Tables 4.2.6.8 and 6.1.1.4'
B B 0.0013 0.0007 'International Tables Vol C Tables 4.2.6.8 and 6.1.1.4'
N N 0.0061 0.0033 'International Tables Vol C Tables 4.2.6.8 and 6.1.1.4'
F F 0.0171 0.0103 'International Tables Vol C Tables 4.2.6.8 and 6.1.1.4'
Cu Cu 0.3201 1.2651 'International Tables Vol C Tables 4.2.6.8 and 6.1.1.4'
Se Se -0.0929 2.2259 'International Tables Vol C Tables 4.2.6.8 and 6.1.1.4'
S S 0.1246 0.1234 'International Tables Vol C Tables 4.2.6.8 and 6.1.1.4'

loop_
_geom_angle_atom_site_label_1
_geom_angle_atom_site_label_2
_geom_angle_atom_site_label_3
_geom_angle
_geom_angle_site_symmetry_1
_geom_angle_site_symmetry_3
S1 Cu1 Se2 116.36(6) . .
S1 Cu1 Se1 95.38(5) . 2_575
Se2 Cu1 Se1 118.61(4) . 2_575
S1 Cu1 Se1 105.57(5) . .
Se2 Cu1 Se1 105.96(4) . .
Se1 Cu1 Se1 114.33(4) 2_575 .
S1 Cu1 Cu1 109.58(6) . 2_575
Se2 Cu1 Cu1 133.95(5) . 2_575
Se1 Cu1 Cu1 57.72(4) 2_575 2_575
Se1 Cu1 Cu1 56.61(3) . 2_575
C6 Se1 Cu1 119.03(16) . 2_575
C6 Se1 Cu1 93.99(15) . .
Cu1 Se1 Cu1 65.67(4) 2_575 .
C11 Se2 Cu1 103.15(15) . .
C1 S1 Cu1 101.56(16) . .
C1 N1 C3 110.0(4) . .
C1 N1 C2 123.5(5) . .
C3 N1 C2 126.3(5) . .
C1 N2 C4 109.7(5) . .
C1 N2 C5 123.9(5) . .
C4 N2 C5 126.3(5) . .
C6 N3 C8 110.1(5) . .
C6 N3 C7 125.4(5) . .
C8 N3 C7 124.3(4) . .
C6 N4 C9 109.2(4) . .
C6 N4 C10 124.9(5) . .
C9 N4 C10 125.8(5) . .
C11 N5 C13 109.0(5) . .
C11 N5 C12 126.1(5) . .
C13 N5 C12 124.9(5) . .
C11 N6 C14 110.2(4) . .
C11 N6 C7 124.8(4) . 2_575
C14 N6 C7 124.8(5) . 2_575
N2 C1 N1 105.5(4) . .
N2 C1 S1 127.2(4) . .
N1 C1 S1 127.2(4) . .
N1 C2 H2A 109.5 . .
N1 C2 H2B 109.5 . .
H2A C2 H2B 109.5 . .
N1 C2 H2C 109.5 . .
H2A C2 H2C 109.5 . .
H2B C2 H2C 109.5 . .
C4 C3 N1 107.3(5) . .
C4 C3 H3A 126.4 . .
N1 C3 H3A 126.4 . .
C3 C4 N2 107.5(5) . .
C3 C4 H4A 126.3 . .
N2 C4 H4A 126.3 . .
N2 C5 H5A 109.5 . .
N2 C5 H5B 109.5 . .
H5A C5 H5B 109.5 . .
N2 C5 H5C 109.5 . .
H5A C5 H5C 109.5 . .
H5B C5 H5C 109.5 . .
N3 C6 N4 106.2(5) . .
N3 C6 Se1 128.8(4) . .
N4 C6 Se1 125.1(4) . .
N3 C7 N6 111.7(4) . 2_575
N3 C7 H7A 109.3 . .
N6 C7 H7A 109.3 2_575 .
N3 C7 H7B 109.3 . .
N6 C7 H7B 109.3 2_575 .
H7A C7 H7B 107.9 . .
C9 C8 N3 106.7(5) . .
C9 C8 H8A 126.7 . .
N3 C8 H8A 126.7 . .
C8 C9 N4 107.9(5) . .
C8 C9 H9A 126.1 . .
N4 C9 H9A 126.1 . .
N4 C10 H10A 109.5 . .
N4 C10 H10B 109.5 . .
H10A C10 H10B 109.5 . .
N4 C10 H10C 109.5 . .
H10A C10 H10C 109.5 . .
H10B C10 H10C 109.5 . .
N6 C11 N5 106.2(4) . .
N6 C11 Se2 127.9(4) . .
N5 C11 Se2 125.8(4) . .
N5 C12 H12A 109.5 . .
N5 C12 H12B 109.5 . .
H12A C12 H12B 109.5 . .
N5 C12 H12C 109.5 . .
H12A C12 H12C 109.5 . .
H12B C12 H12C 109.5 . .
C14 C13 N5 108.2(5) . .
C14 C13 H13A 125.9 . .
N5 C13 H13A 125.9 . .
C13 C14 N6 106.4(5) . .
C13 C14 H14A 126.8 . .
N6 C14 H14A 126.8 . .
F4 B1 F2 111.3(5) . .
F4 B1 F3 110.3(6) . .
F2 B1 F3 108.1(5) . .
F4 B1 F1 108.8(5) . .
F2 B1 F1 111.2(5) . .
F3 B1 F1 107.1(5) . .

loop_
_geom_bond_atom_site_label_1
_geom_bond_atom_site_label_2
_geom_bond_distance
_geom_bond_site_symmetry_2
Cu1 S1 2.3455(16) .
Cu1 Se2 2.4222(12) .
Cu1 Se1 2.5013(11) 2_575
Cu1 Se1 2.5329(11) .
Cu1 Cu1 2.7297(19) 2_575
Se1 C6 1.884(5) .
Se1 Cu1 2.5013(11) 2_575
Se2 C11 1.855(5) .
S1 C1 1.694(5) .
N1 C1 1.364(7) .
N1 C3 1.374(7) .
N1 C2 1.459(7) .
N2 C1 1.351(6) .
N2 C4 1.387(7) .
N2 C5 1.453(7) .
N3 C6 1.347(6) .
N3 C8 1.378(7) .
N3 C7 1.441(7) .
N4 C6 1.348(7) .
N4 C9 1.381(7) .
N4 C10 1.459(6) .
N5 C11 1.354(7) .
N5 C13 1.393(7) .
N5 C12 1.456(7) .
N6 C11 1.349(7) .
N6 C14 1.395(6) .
N6 C7 1.469(6) 2_575
C2 H2A 0.9600 .
C2 H2B 0.9600 .
C2 H2C 0.9600 .
C3 C4 1.338(8) .
C3 H3A 0.9300 .
C4 H4A 0.9300 .
C5 H5A 0.9600 .
C5 H5B 0.9600 .
C5 H5C 0.9600 .
C7 N6 1.469(6) 2_575
C7 H7A 0.9700 .
C7 H7B 0.9700 .
C8 C9 1.336(8) .
C8 H8A 0.9300 .
C9 H9A 0.9300 .
C10 H10A 0.9600 .
C10 H10B 0.9600 .
C10 H10C 0.9600 .
C12 H12A 0.9600 .
C12 H12B 0.9600 .
C12 H12C 0.9600 .
C13 C14 1.330(8) .
C13 H13A 0.9300 .
C14 H14A 0.9300 .
B1 F4 1.348(7) .
B1 F2 1.361(7) .
B1 F3 1.372(8) .
B1 F1 1.397(7) .
